data_2235610
loop_
_publ_author_name
'Kargar, Hadi'
'Kia, Reza'
'Adabi Ardakani, Amir'
'Tahir, Muhammad Nawaz'

_publ_section_title
;
 <i>catena</i>-Poly[{\m~3~-4,4',6,6'-tetrabromo-2,2'-[butane-1,4-diylbis(nitrilomethanylylidene)]diphenolato}{\m~2~-4,4',6,6'-tetrabromo-2,2'-[butane-1,4-diylbis(nitrilomethanylylidene)]diphenolato}dicopper(II)]
;
_journal_coeditor_code RZ2776
_journal_issue 7
_journal_name_full 'Acta Crystallographica Section E'
_journal_page_first m1018
_journal_page_last m1019
_journal_paper_doi 10.1107/S1600536812029285
_journal_volume 68
_journal_year 2012
_chemical_formula_iupac '[Cu2 (C18 H14 Br4 N2 O2)2]'
_chemical_formula_moiety 'C36 H27 Br8 Cu2 N4 O4'
_chemical_formula_sum 'C36 H27 Br8 Cu2 N4 O4'
_chemical_formula_weight 1345.98
_chemical_name_systematic
;
<i>catena</i>-Poly[{\m~3~-4,4',6,6'-tetrabromo-2,2'-[butane-1,4-
diylbis(nitrilomethanylylidene)]diphenolato}{\m~2~-4,4',6,6'-tetrabromo-
2,2'-[butane-1,4-diylbis(nitrilomethanylylidene)]diphenolato}dicopper(II)]
;
_space_group_IT_number 29
_symmetry_cell_setting orthorhombic
_symmetry_space_group_name_Hall 'P 2c -2ac'
_symmetry_space_group_name_H-M 'P c a 21'
_atom_sites_solution_hydrogens geom
_atom_sites_solution_primary direct
_atom_sites_solution_secondary difmap
_audit_creation_method SHELXL-97
_cell_angle_alpha 90.00
_cell_angle_beta 90.00
_cell_angle_gamma 90.00
_cell_formula_units_Z 4
_cell_length_a 27.4100(11)
_cell_length_b 7.9055(4)
_cell_length_c 18.8291(7)
_cell_measurement_reflns_used 2567
_cell_measurement_temperature 291(2)
_cell_measurement_theta_max 27.67
_cell_measurement_theta_min 2.45
_cell_volume 4080.1(3)
_computing_cell_refinement 'SAINT (Bruker, 2007)'
_computing_data_collection 'APEX2 (Bruker, 2007)'
_computing_data_reduction 'SAINT (Bruker, 2007)'
_computing_molecular_graphics 'SHELXTL (Sheldrick, 2008)'
_computing_publication_material 'SHELXTL (Sheldrick, 2008) and PLATON (Spek, 2009)'
_computing_structure_refinement 'SHELXL97 (Sheldrick, 2008)'
_computing_structure_solution 'SHELXS97 (Sheldrick, 2008)'
_diffrn_ambient_temperature 291(2)
_diffrn_measured_fraction_theta_full 0.998
_diffrn_measured_fraction_theta_max 0.998
_diffrn_measurement_device_type
;
Bruker SMART APEXII CCD area-detector
;
_diffrn_measurement_method '\f and \w scans'
_diffrn_radiation_monochromator graphite
_diffrn_radiation_source 'fine-focus sealed tube'
_diffrn_radiation_type MoK\a
_diffrn_radiation_wavelength 0.71073
_diffrn_reflns_av_R_equivalents 0.0708
_diffrn_reflns_av_sigmaI/netI 0.0824
_diffrn_reflns_limit_h_max 35
_diffrn_reflns_limit_h_min -35
_diffrn_reflns_limit_k_max 7
_diffrn_reflns_limit_k_min -10
_diffrn_reflns_limit_l_max 24
_diffrn_reflns_limit_l_min -24
_diffrn_reflns_number 33878
_diffrn_reflns_theta_full 27.15
_diffrn_reflns_theta_max 27.15
_diffrn_reflns_theta_min 1.49
_diffrn_standards_number 0
_exptl_absorpt_coefficient_mu 8.921
_exptl_absorpt_correction_T_max 0.3294
_exptl_absorpt_correction_T_min 0.1415
_exptl_absorpt_correction_type multi-scan
_exptl_absorpt_process_details '(<i>SADABS</i>; Bruker, 2001)'
_exptl_crystal_colour dark-brown
_exptl_crystal_density_diffrn 2.191
_exptl_crystal_density_method 'not measured'
_exptl_crystal_description needle
_exptl_crystal_F_000 2564
_exptl_crystal_size_max 0.36
_exptl_crystal_size_mid 0.18
_exptl_crystal_size_min 0.16
_refine_diff_density_max 0.548
_refine_diff_density_min -0.448
_refine_ls_abs_structure_details 'Flack (1983), 4178 Friedel pairs'
_refine_ls_abs_structure_Flack 0.069(8)
_refine_ls_extinction_method none
_refine_ls_goodness_of_fit_ref 0.999
_refine_ls_hydrogen_treatment constr
_refine_ls_matrix_type full
_refine_ls_number_parameters 487
_refine_ls_number_reflns 8854
_refine_ls_number_restraints 1
_refine_ls_restrained_S_all 0.998
_refine_ls_R_factor_all 0.0878
_refine_ls_R_factor_gt 0.0422
_refine_ls_shift/su_max 0.001
_refine_ls_shift/su_mean 0.000
_refine_ls_structure_factor_coef Fsqd
_refine_ls_weighting_details 'calc w=1/[\s^2^(Fo^2^)+(0.0125P)^2^] where P=(Fo^2^+2Fc^2^)/3'
_refine_ls_weighting_scheme calc
_refine_ls_wR_factor_gt 0.0592
_refine_ls_wR_factor_ref 0.0677
_reflns_number_gt 5887
_reflns_number_total 8854
_reflns_threshold_expression I>2\s(I)
_cod_data_source_file rz2776.cif
_cod_data_source_block I
_cod_database_code 2235610
_cod_database_fobs_code 2235610

loop_
_symmetry_equiv_pos_as_xyz
'x, y, z'
'-x, -y, z+1/2'
'-x+1/2, y, z+1/2'
'x+1/2, -y, z'

loop_
_atom_site_type_symbol
_atom_site_label
_atom_site_fract_x
_atom_site_fract_y
_atom_site_fract_z
_atom_site_U_iso_or_equiv
_atom_site_adp_type
_atom_site_calc_flag
_atom_site_refinement_flags
_atom_site_occupancy
_atom_site_symmetry_multiplicity
Cu Cu1 0.33709(3) 0.59065(10) 0.49527(4) 0.03293(19) Uani d . 1 1
Cu Cu2 0.37343(2) 1.17409(10) 0.50858(4) 0.03289(19) Uani d . 1 1
Br Br1 0.17168(3) 0.56192(11) 0.40823(4) 0.0593(2) Uani d . 1 1
Br Br2 0.10462(3) 0.83048(10) 0.66708(4) 0.0541(2) Uani d . 1 1
Br Br3 0.62640(3) 0.96666(13) 0.39602(5) 0.0732(3) Uani d . 1 1
Br Br4 0.44790(3) 1.16280(11) 0.27446(4) 0.0561(2) Uani d . 1 1
Br Br5 0.30469(3) 1.27351(11) 0.74365(4) 0.0578(2) Uani d . 1 1
Br Br6 0.11632(3) 1.30310(11) 0.62177(5) 0.0632(2) Uani d . 1 1
Br Br7 0.56876(3) 0.57140(14) 0.29593(4) 0.0761(3) Uani d . 1 1
Br Br8 0.50186(2) 0.48746(10) 0.57844(4) 0.05028(19) Uani d . 1 1
O O1 0.26874(14) 0.5837(6) 0.4829(2) 0.0381(11) Uani d . 1 1
O O2 0.41492(15) 1.1542(6) 0.4276(2) 0.0405(12) Uani d . 1 1
O O3 0.33343(14) 1.2315(5) 0.5877(2) 0.0404(11) Uani d . 1 1
O O4 0.40368(14) 0.5235(5) 0.5055(2) 0.0402(11) Uani d . 1 1
N N1 0.32999(17) 0.6362(6) 0.5991(2) 0.0308(13) Uani d . 1 1
N N2 0.42674(17) 1.1050(6) 0.5741(2) 0.0310(12) Uani d . 1 1
N N3 0.31486(19) 1.1816(7) 0.4438(3) 0.0368(14) Uani d . 1 1
N N4 0.34345(17) 0.6214(6) 0.3909(2) 0.0306(12) Uani d . 1 1
C C1 0.2344(2) 0.6384(8) 0.5247(3) 0.0339(16) Uani d . 1 1
C C2 0.1857(2) 0.6452(8) 0.5005(3) 0.0377(16) Uani d . 1 1
C C3 0.1483(2) 0.7013(8) 0.5410(3) 0.0390(17) Uani d . 1 1
H H3 0.1167 0.7031 0.5230 0.047 Uiso calc R 1 1
C C4 0.1575(2) 0.7563(8) 0.6100(3) 0.0356(16) Uani d . 1 1
C C5 0.2036(2) 0.7512(8) 0.6359(3) 0.0398(17) Uani d . 1 1
H H5 0.2093 0.7868 0.6822 0.048 Uiso calc R 1 1
C C6 0.24245(19) 0.6945(8) 0.5954(3) 0.0300(15) Uani d . 1 1
C C7 0.2895(2) 0.6784(8) 0.6279(3) 0.0354(16) Uani d . 1 1
H H7 0.2908 0.7015 0.6763 0.042 Uiso calc R 1 1
C C8 0.3727(2) 0.6193(8) 0.6465(3) 0.0338(16) Uani d . 1 1
H H8A 0.3904 0.5168 0.6346 0.041 Uiso calc R 1 1
H H8B 0.3616 0.6094 0.6952 0.041 Uiso calc R 1 1
C C9 0.4068(2) 0.7694(8) 0.6403(3) 0.0349(17) Uani d . 1 1
H H9A 0.4358 0.7475 0.6684 0.042 Uiso calc R 1 1
H H9B 0.4169 0.7810 0.5912 0.042 Uiso calc R 1 1
C C10 0.3844(2) 0.9332(8) 0.6645(3) 0.0367(16) Uani d . 1 1
H H10A 0.3777 0.9263 0.7149 0.044 Uiso calc R 1 1
H H10B 0.3536 0.9495 0.6400 0.044 Uiso calc R 1 1
C C11 0.4172(2) 1.0860(9) 0.6505(3) 0.0391(17) Uani d . 1 1
H H11A 0.4016 1.1874 0.6684 0.047 Uiso calc R 1 1
H H11B 0.4479 1.0717 0.6755 0.047 Uiso calc R 1 1
C C12 0.4703(2) 1.0696(8) 0.5534(3) 0.0372(17) Uani d . 1 1
H H12 0.4922 1.0414 0.5892 0.045 Uiso calc R 1 1
C C13 0.4896(2) 1.0676(8) 0.4826(3) 0.0334(16) Uani d . 1 1
C C14 0.5388(2) 1.0243(9) 0.4740(3) 0.0440(18) Uani d . 1 1
H H14 0.5574 0.9950 0.5135 0.053 Uiso calc R 1 1
C C15 0.5599(2) 1.0248(9) 0.4078(4) 0.0479(19) Uani d . 1 1
C C16 0.5327(2) 1.0691(9) 0.3491(3) 0.0452(19) Uani d . 1 1
H H16 0.5470 1.0714 0.3043 0.054 Uiso calc R 1 1
C C17 0.4846(2) 1.1095(8) 0.3570(3) 0.0354(17) Uani d . 1 1
C C18 0.4607(2) 1.1130(8) 0.4237(3) 0.0334(16) Uani d . 1 1
C C19 0.2864(2) 1.2337(8) 0.5952(3) 0.0315(15) Uani d . 1 1
C C20 0.2645(2) 1.2575(8) 0.6626(3) 0.0388(17) Uani d . 1 1
C C21 0.2150(2) 1.2745(8) 0.6710(4) 0.0444(18) Uani d . 1 1
H H21 0.2021 1.2931 0.7160 0.053 Uiso calc R 1 1
C C22 0.1841(2) 1.2639(9) 0.6129(4) 0.0408(18) Uani d . 1 1
C C23 0.2034(2) 1.2353(8) 0.5477(4) 0.0389(17) Uani d . 1 1
H H23 0.1826 1.2261 0.5088 0.047 Uiso calc R 1 1
C C24 0.2540(2) 1.2192(8) 0.5373(3) 0.0331(16) Uani d . 1 1
C C25 0.2710(2) 1.2002(9) 0.4655(3) 0.0407(18) Uani d . 1 1
H H25 0.2471 1.2017 0.4304 0.049 Uiso calc R 1 1
C C26 0.3207(2) 1.1622(8) 0.3660(3) 0.0369(17) Uani d . 1 1
H H26A 0.3478 1.2310 0.3499 0.044 Uiso calc R 1 1
H H26B 0.2914 1.2019 0.3423 0.044 Uiso calc R 1 1
C C27 0.3299(2) 0.9758(9) 0.3458(3) 0.0408(18) Uani d . 1 1
H H27A 0.3369 0.9704 0.2954 0.049 Uiso calc R 1 1
H H27B 0.3588 0.9373 0.3708 0.049 Uiso calc R 1 1
C C28 0.2886(2) 0.8547(9) 0.3619(4) 0.0417(18) Uani d . 1 1
H H28A 0.2796 0.8666 0.4114 0.050 Uiso calc R 1 1
H H28B 0.2605 0.8859 0.3334 0.050 Uiso calc R 1 1
C C29 0.3009(2) 0.6721(8) 0.3476(3) 0.0370(17) Uani d . 1 1
H H29 0.2841 0.6019 0.3163 0.044 Uiso calc R 1 1
C C30 0.3837(2) 0.6062(8) 0.3574(3) 0.0363(17) Uani d . 1 1
H H30 0.3821 0.6166 0.3083 0.044 Uiso calc R 1 1
C C31 0.4315(2) 0.5745(8) 0.3870(3) 0.0362(16) Uani d . 1 1
C C32 0.4705(2) 0.5838(8) 0.3391(3) 0.0404(17) Uani d . 1 1
H H32 0.4647 0.6030 0.2911 0.048 Uiso calc R 1 1
C C33 0.5173(2) 0.5642(10) 0.3635(4) 0.049(2) Uani d . 1 1
C C34 0.5266(2) 0.5366(8) 0.4343(4) 0.0432(18) Uani d . 1 1
H H34 0.5586 0.5253 0.4501 0.052 Uiso calc R 1 1
C C35 0.4886(2) 0.5256(8) 0.4817(3) 0.0365(17) Uani d . 1 1
C C36 0.4388(2) 0.5406(8) 0.4602(3) 0.0361(17) Uani d . 1 1

loop_
_atom_site_aniso_label
_atom_site_aniso_U_11
_atom_site_aniso_U_22
_atom_site_aniso_U_33
_atom_site_aniso_U_12
_atom_site_aniso_U_13
_atom_site_aniso_U_23
Cu1 0.0269(4) 0.0410(5) 0.0308(4) 0.0002(4) 0.0004(3) -0.0006(4)
Cu2 0.0310(4) 0.0391(5) 0.0286(4) 0.0032(4) -0.0009(3) -0.0020(4)
Br1 0.0431(4) 0.0917(7) 0.0429(4) 0.0022(4) -0.0096(3) -0.0238(4)
Br2 0.0415(4) 0.0759(6) 0.0448(4) 0.0152(4) 0.0078(3) -0.0095(4)
Br3 0.0422(5) 0.1092(8) 0.0683(5) 0.0223(5) 0.0063(4) -0.0097(5)
Br4 0.0487(4) 0.0878(7) 0.0318(4) -0.0031(4) -0.0042(3) -0.0035(4)
Br5 0.0506(5) 0.0907(7) 0.0321(4) -0.0025(4) 0.0023(3) -0.0020(4)
Br6 0.0347(4) 0.0777(7) 0.0770(5) 0.0032(4) 0.0163(4) 0.0150(5)
Br7 0.0415(5) 0.1278(9) 0.0589(5) 0.0105(5) 0.0207(4) 0.0162(5)
Br8 0.0361(4) 0.0671(6) 0.0476(4) 0.0007(4) -0.0064(3) 0.0057(4)
O1 0.025(2) 0.057(3) 0.033(2) -0.001(2) 0.0020(18) -0.012(2)
O2 0.036(3) 0.058(4) 0.028(2) 0.005(2) 0.0009(19) 0.001(2)
O3 0.030(3) 0.056(3) 0.035(2) 0.005(2) -0.002(2) -0.008(2)
O4 0.027(2) 0.058(3) 0.035(3) 0.002(2) 0.005(2) 0.007(2)
N1 0.029(3) 0.027(4) 0.036(3) -0.008(2) -0.001(2) 0.001(2)
N2 0.033(3) 0.032(3) 0.028(3) -0.008(3) 0.002(2) -0.002(2)
N3 0.037(3) 0.046(4) 0.027(3) 0.003(3) 0.001(2) -0.001(3)
N4 0.026(3) 0.036(4) 0.030(3) -0.006(2) -0.003(2) -0.002(2)
C1 0.035(4) 0.031(5) 0.036(4) -0.007(3) 0.001(3) 0.004(3)
C2 0.033(4) 0.047(5) 0.033(4) -0.003(3) -0.001(3) -0.005(3)
C3 0.029(4) 0.045(5) 0.044(4) -0.002(3) -0.004(3) 0.000(3)
C4 0.034(4) 0.047(5) 0.027(4) 0.008(3) 0.005(3) 0.004(3)
C5 0.040(4) 0.058(5) 0.022(3) 0.001(3) 0.005(3) -0.001(3)
C6 0.023(3) 0.038(4) 0.029(3) -0.005(3) 0.002(3) 0.001(3)
C7 0.037(4) 0.041(5) 0.028(3) -0.003(3) -0.004(3) 0.000(3)
C8 0.032(4) 0.032(5) 0.038(4) -0.001(3) -0.010(3) 0.004(3)
C9 0.025(3) 0.040(5) 0.040(4) -0.003(3) 0.000(3) 0.000(3)
C10 0.039(4) 0.041(5) 0.030(3) -0.003(3) -0.001(3) 0.003(3)
C11 0.040(4) 0.054(5) 0.024(3) -0.001(4) -0.001(3) -0.006(3)
C12 0.042(4) 0.040(5) 0.030(4) -0.004(3) -0.003(3) 0.002(3)
C13 0.033(4) 0.032(5) 0.035(4) -0.005(3) 0.004(3) 0.003(3)
C14 0.039(4) 0.051(5) 0.042(4) 0.006(4) -0.010(3) -0.003(3)
C15 0.042(4) 0.063(6) 0.039(4) 0.007(4) 0.008(4) -0.005(4)
C16 0.035(4) 0.068(6) 0.033(4) 0.000(4) 0.011(3) -0.014(4)
C17 0.034(4) 0.041(5) 0.032(3) -0.001(3) -0.001(3) -0.006(3)
C18 0.032(4) 0.033(5) 0.035(4) -0.003(3) 0.003(3) -0.008(3)
C19 0.036(4) 0.026(4) 0.032(4) -0.002(3) 0.001(3) 0.002(3)
C20 0.041(4) 0.045(5) 0.031(3) -0.006(3) 0.008(3) -0.002(3)
C21 0.052(5) 0.037(5) 0.044(4) -0.002(3) 0.017(4) -0.003(4)
C22 0.027(4) 0.039(5) 0.056(5) 0.003(3) 0.014(3) 0.004(4)
C23 0.034(4) 0.039(5) 0.044(4) 0.000(3) -0.005(3) 0.006(3)
C24 0.040(4) 0.032(5) 0.027(3) 0.004(3) 0.001(3) 0.004(3)
C25 0.033(4) 0.056(5) 0.033(4) 0.001(4) -0.008(3) -0.004(3)
C26 0.033(4) 0.052(5) 0.026(3) 0.004(3) -0.006(3) 0.001(3)
C27 0.041(4) 0.049(5) 0.032(4) -0.003(4) 0.001(3) -0.007(3)
C28 0.033(4) 0.049(5) 0.043(4) 0.004(3) 0.005(3) 0.009(4)
C29 0.037(4) 0.039(5) 0.035(4) 0.001(3) -0.015(3) -0.011(3)
C30 0.039(4) 0.044(5) 0.026(3) 0.005(3) 0.005(3) 0.004(3)
C31 0.032(4) 0.038(5) 0.038(4) 0.003(3) 0.006(3) 0.002(3)
C32 0.031(4) 0.055(5) 0.035(4) 0.007(3) 0.007(3) 0.009(4)
C33 0.030(4) 0.065(6) 0.050(4) 0.009(4) 0.019(3) 0.006(4)
C34 0.032(4) 0.039(5) 0.059(5) 0.002(3) 0.004(3) 0.008(4)
C35 0.030(4) 0.031(5) 0.049(4) 0.011(3) 0.002(3) -0.001(3)
C36 0.026(4) 0.035(5) 0.047(4) 0.003(3) 0.009(3) 0.000(3)

loop_
_atom_type_symbol
_atom_type_description
_atom_type_scat_dispersion_real
_atom_type_scat_dispersion_imag
_atom_type_scat_source
C C 0.0033 0.0016 'International Tables Vol C Tables 4.2.6.8 and 6.1.1.4'
H H 0.0000 0.0000 'International Tables Vol C Tables 4.2.6.8 and 6.1.1.4'
N N 0.0061 0.0033 'International Tables Vol C Tables 4.2.6.8 and 6.1.1.4'
O O 0.0106 0.0060 'International Tables Vol C Tables 4.2.6.8 and 6.1.1.4'
Br Br -0.2901 2.4595 'International Tables Vol C Tables 4.2.6.8 and 6.1.1.4'
Cu Cu 0.3201 1.2651 'International Tables Vol C Tables 4.2.6.8 and 6.1.1.4'

loop_
_geom_angle_atom_site_label_1
_geom_angle_atom_site_label_2
_geom_angle_atom_site_label_3
_geom_angle
O1 Cu1 O4 162.17(19)
O1 Cu1 N4 88.22(18)
O4 Cu1 N4 92.86(18)
O1 Cu1 N1 91.66(18)
O4 Cu1 N1 92.55(18)
N4 Cu1 N1 162.58(19)
O3 Cu2 O2 170.95(19)
O3 Cu2 N2 90.16(19)
O2 Cu2 N2 92.04(18)
O3 Cu2 N3 90.44(19)
O2 Cu2 N3 89.63(19)
N2 Cu2 N3 165.5(2)
C1 O1 Cu1 129.4(4)
C18 O2 Cu2 129.9(4)
C19 O3 Cu2 131.3(4)
C36 O4 Cu1 128.0(4)
C7 N1 C8 117.0(5)
C7 N1 Cu1 123.2(4)
C8 N1 Cu1 119.9(4)
C12 N2 C11 116.1(5)
C12 N2 Cu2 123.6(4)
C11 N2 Cu2 120.3(4)
C25 N3 C26 115.3(5)
C25 N3 Cu2 124.0(4)
C26 N3 Cu2 120.6(4)
C30 N4 C29 115.9(5)
C30 N4 Cu1 123.5(4)
C29 N4 Cu1 120.6(4)
O1 C1 C2 120.2(5)
O1 C1 C6 123.8(5)
C2 C1 C6 116.0(5)
C3 C2 C1 123.2(6)
C3 C2 Br1 118.5(5)
C1 C2 Br1 118.2(5)
C2 C3 C4 119.4(6)
C2 C3 H3 120.3
C4 C3 H3 120.3
C5 C4 C3 119.8(6)
C5 C4 Br2 121.2(4)
C3 C4 Br2 119.0(5)
C4 C5 C6 121.9(5)
C4 C5 H5 119.1
C6 C5 H5 119.1
C5 C6 C1 119.8(5)
C5 C6 C7 119.0(5)
C1 C6 C7 120.9(5)
N1 C7 C6 128.5(5)
N1 C7 H7 115.8
C6 C7 H7 115.8
N1 C8 C9 111.8(5)
N1 C8 H8A 109.3
C9 C8 H8A 109.3
N1 C8 H8B 109.3
C9 C8 H8B 109.3
H8A C8 H8B 107.9
C10 C9 C8 113.6(5)
C10 C9 H9A 108.8
C8 C9 H9A 108.8
C10 C9 H9B 108.8
C8 C9 H9B 108.8
H9A C9 H9B 107.7
C9 C10 C11 112.9(5)
C9 C10 H10A 109.0
C11 C10 H10A 109.0
C9 C10 H10B 109.0
C11 C10 H10B 109.0
H10A C10 H10B 107.8
N2 C11 C10 110.7(5)
N2 C11 H11A 109.5
C10 C11 H11A 109.5
N2 C11 H11B 109.5
C10 C11 H11B 109.5
H11A C11 H11B 108.1
N2 C12 C13 128.8(6)
N2 C12 H12 115.6
C13 C12 H12 115.6
C14 C13 C18 120.8(6)
C14 C13 C12 117.7(6)
C18 C13 C12 121.4(6)
C15 C14 C13 120.6(6)
C15 C14 H14 119.7
C13 C14 H14 119.7
C14 C15 C16 120.0(6)
C14 C15 Br3 120.8(5)
C16 C15 Br3 119.3(5)
C17 C16 C15 119.7(6)
C17 C16 H16 120.2
C15 C16 H16 120.2
C16 C17 C18 123.3(6)
C16 C17 Br4 118.4(5)
C18 C17 Br4 118.3(5)
O2 C18 C13 124.2(5)
O2 C18 C17 120.2(5)
C13 C18 C17 115.6(6)
O3 C19 C24 122.8(5)
O3 C19 C20 121.3(5)
C24 C19 C20 115.9(5)
C21 C20 C19 122.4(6)
C21 C20 Br5 118.5(5)
C19 C20 Br5 119.1(4)
C20 C21 C22 120.4(6)
C20 C21 H21 119.8
C22 C21 H21 119.8
C23 C22 C21 119.1(6)
C23 C22 Br6 119.4(5)
C21 C22 Br6 121.4(5)
C22 C23 C24 121.8(6)
C22 C23 H23 119.1
C24 C23 H23 119.1
C23 C24 C19 120.4(6)
C23 C24 C25 117.4(6)
C19 C24 C25 122.0(6)
N3 C25 C24 128.1(6)
N3 C25 H25 115.9
C24 C25 H25 115.9
N3 C26 C27 111.1(5)
N3 C26 H26A 109.4
C27 C26 H26A 109.4
N3 C26 H26B 109.4
C27 C26 H26B 109.4
H26A C26 H26B 108.0
C28 C27 C26 115.6(5)
C28 C27 H27A 108.4
C26 C27 H27A 108.4
C28 C27 H27B 108.4
C26 C27 H27B 108.4
H27A C27 H27B 107.4
C29 C28 C27 113.8(5)
C29 C28 H28A 108.8
C27 C28 H28A 108.8
C29 C28 H28B 108.8
C27 C28 H28B 108.8
H28A C28 H28B 107.7
N4 C29 C28 109.7(5)
N4 C29 H29 125.1
C28 C29 H29 125.1
N4 C30 C31 127.5(6)
N4 C30 H30 116.2
C31 C30 H30 116.2
C32 C31 C36 121.9(6)
C32 C31 C30 115.7(6)
C36 C31 C30 122.4(5)
C33 C32 C31 119.4(6)
C33 C32 H32 120.3
C31 C32 H32 120.3
C32 C33 C34 121.1(6)
C32 C33 Br7 117.8(5)
C34 C33 Br7 121.1(5)
C33 C34 C35 120.0(6)
C33 C34 H34 120.0
C35 C34 H34 120.0
C34 C35 C36 122.3(6)
C34 C35 Br8 119.6(5)
C36 C35 Br8 118.1(5)
O4 C36 C31 123.7(6)
O4 C36 C35 121.0(6)
C31 C36 C35 115.2(5)

loop_
_geom_bond_atom_site_label_1
_geom_bond_atom_site_label_2
_geom_bond_distance
Cu1 O1 1.889(4)
Cu1 O4 1.911(4)
Cu1 N4 1.989(5)
Cu1 N1 1.997(5)
Cu2 O3 1.905(4)
Cu2 O2 1.909(4)
Cu2 N2 1.989(5)
Cu2 N3 2.016(5)
Br1 C2 1.897(6)
Br2 C4 1.899(6)
Br3 C15 1.892(6)
Br4 C17 1.899(6)
Br5 C20 1.887(6)
Br6 C22 1.890(6)
Br7 C33 1.901(6)
Br8 C35 1.882(6)
O1 C1 1.301(7)
O2 C18 1.299(7)
O3 C19 1.297(7)
O4 C36 1.293(7)
N1 C7 1.279(7)
N1 C8 1.479(6)
N2 C12 1.286(7)
N2 C11 1.469(7)
N3 C25 1.279(7)
N3 C26 1.482(7)
N4 C30 1.277(7)
N4 C29 1.479(7)
C1 C2 1.411(8)
C1 C6 1.421(8)
C2 C3 1.352(8)
C3 C4 1.393(8)
C3 H3 0.9300
C4 C5 1.355(8)
C5 C6 1.383(7)
C5 H5 0.9300
C6 C7 1.434(7)
C7 H7 0.9300
C8 C9 1.514(8)
C8 H8A 0.9700
C8 H8B 0.9700
C9 C10 1.503(8)
C9 H9A 0.9700
C9 H9B 0.9700
C10 C11 1.528(8)
C10 H10A 0.9700
C10 H10B 0.9700
C11 H11A 0.9700
C11 H11B 0.9700
C12 C13 1.435(8)
C12 H12 0.9300
C13 C14 1.402(8)
C13 C18 1.409(8)
C14 C15 1.373(8)
C14 H14 0.9300
C15 C16 1.380(9)
C16 C17 1.363(8)
C16 H16 0.9300
C17 C18 1.417(8)
C19 C24 1.411(8)
C19 C20 1.416(8)
C20 C21 1.374(8)
C21 C22 1.387(9)
C21 H21 0.9300
C22 C23 1.356(8)
C23 C24 1.406(8)
C23 H23 0.9300
C24 C25 1.437(8)
C25 H25 0.9300
C26 C27 1.543(9)
C26 H26A 0.9700
C26 H26B 0.9700
C27 C28 1.513(8)
C27 H27A 0.9700
C27 H27B 0.9700
C28 C29 1.506(9)
C28 H28A 0.9700
C28 H28B 0.9700
C29 H29 0.9300
C30 C31 1.444(8)
C30 H30 0.9300
C31 C32 1.401(8)
C31 C36 1.418(9)
C32 C33 1.372(8)
C32 H32 0.9300
C33 C34 1.374(9)
C34 C35 1.374(8)
C34 H34 0.9300
C35 C36 1.429(8)

loop_
_geom_hbond_atom_site_label_D
_geom_hbond_atom_site_label_H
_geom_hbond_atom_site_label_A
_geom_hbond_distance_DH
_geom_hbond_distance_HA
_geom_hbond_distance_DA
_geom_hbond_angle_DHA
_geom_hbond_publ_flag
C10 H10B O3 0.97 2.50 3.099(7) 120 y
C27 H27B O2 0.97 2.54 3.129(7) 119 y

loop_
_geom_torsion_atom_site_label_1
_geom_torsion_atom_site_label_2
_geom_torsion_atom_site_label_3
_geom_torsion_atom_site_label_4
_geom_torsion
O4 Cu1 O1 C1 120.3(6)
N4 Cu1 O1 C1 -145.9(5)
N1 Cu1 O1 C1 16.7(5)
N2 Cu2 O2 C18 -1.2(5)
N3 Cu2 O2 C18 -166.7(5)
N2 Cu2 O3 C19 -152.3(5)
N3 Cu2 O3 C19 13.2(5)
O1 Cu1 O4 C36 108.0(7)
N4 Cu1 O4 C36 14.9(5)
N1 Cu1 O4 C36 -148.6(5)
O1 Cu1 N1 C7 -12.7(5)
O4 Cu1 N1 C7 -175.4(5)
N4 Cu1 N1 C7 76.6(8)
O1 Cu1 N1 C8 166.4(4)
O4 Cu1 N1 C8 3.8(4)
N4 Cu1 N1 C8 -104.2(7)
O3 Cu2 N2 C12 -170.4(5)
O2 Cu2 N2 C12 0.8(5)
N3 Cu2 N2 C12 97.2(9)
O3 Cu2 N2 C11 11.8(4)
O2 Cu2 N2 C11 -177.0(4)
N3 Cu2 N2 C11 -80.6(9)
O3 Cu2 N3 C25 -7.0(6)
O2 Cu2 N3 C25 -177.9(5)
N2 Cu2 N3 C25 85.3(10)
O3 Cu2 N3 C26 174.2(5)
O2 Cu2 N3 C26 3.2(5)
N2 Cu2 N3 C26 -93.5(9)
O1 Cu1 N4 C30 -166.8(5)
O4 Cu1 N4 C30 -4.6(5)
N1 Cu1 N4 C30 103.3(8)
O1 Cu1 N4 C29 16.1(4)
O4 Cu1 N4 C29 178.2(4)
N1 Cu1 N4 C29 -73.8(8)
Cu1 O1 C1 C2 169.9(4)
Cu1 O1 C1 C6 -9.9(9)
O1 C1 C2 C3 -179.7(6)
C6 C1 C2 C3 0.1(10)
O1 C1 C2 Br1 3.2(8)
C6 C1 C2 Br1 -177.0(4)
C1 C2 C3 C4 0.3(10)
Br1 C2 C3 C4 177.3(5)
C2 C3 C4 C5 -0.7(10)
C2 C3 C4 Br2 -178.7(5)
C3 C4 C5 C6 0.8(10)
Br2 C4 C5 C6 178.8(5)
C4 C5 C6 C1 -0.5(10)
C4 C5 C6 C7 -174.6(6)
O1 C1 C6 C5 179.8(6)
C2 C1 C6 C5 0.0(9)
O1 C1 C6 C7 -6.2(9)
C2 C1 C6 C7 174.0(6)
C8 N1 C7 C6 -176.3(6)
Cu1 N1 C7 C6 2.9(9)
C5 C6 C7 N1 -176.5(6)
C1 C6 C7 N1 9.5(10)
C7 N1 C8 C9 -103.6(6)
Cu1 N1 C8 C9 77.2(6)
N1 C8 C9 C10 64.5(7)
C8 C9 C10 C11 -173.8(5)
C12 N2 C11 C10 -108.8(6)
Cu2 N2 C11 C10 69.2(6)
C9 C10 C11 N2 61.0(7)
C11 N2 C12 C13 176.4(6)
Cu2 N2 C12 C13 -1.4(10)
N2 C12 C13 C14 180.0(6)
N2 C12 C13 C18 2.0(11)
C18 C13 C14 C15 -0.1(10)
C12 C13 C14 C15 -178.1(6)
C13 C14 C15 C16 0.3(11)
C13 C14 C15 Br3 179.9(5)
C14 C15 C16 C17 -1.1(11)
Br3 C15 C16 C17 179.3(5)
C15 C16 C17 C18 1.7(11)
C15 C16 C17 Br4 -178.1(5)
Cu2 O2 C18 C13 2.1(9)
Cu2 O2 C18 C17 -178.7(4)
C14 C13 C18 O2 179.9(6)
C12 C13 C18 O2 -2.2(10)
C14 C13 C18 C17 0.6(9)
C12 C13 C18 C17 178.5(6)
C16 C17 C18 O2 179.3(6)
Br4 C17 C18 O2 -0.9(8)
C16 C17 C18 C13 -1.4(10)
Br4 C17 C18 C13 178.3(5)
Cu2 O3 C19 C24 -11.7(9)
Cu2 O3 C19 C20 170.7(5)
O3 C19 C20 C21 174.4(6)
C24 C19 C20 C21 -3.4(9)
O3 C19 C20 Br5 -3.6(8)
C24 C19 C20 Br5 178.7(5)
C19 C20 C21 C22 1.9(10)
Br5 C20 C21 C22 179.9(5)
C20 C21 C22 C23 0.5(10)
C20 C21 C22 Br6 -175.3(5)
C21 C22 C23 C24 -1.2(10)
Br6 C22 C23 C24 174.7(5)
C22 C23 C24 C19 -0.4(10)
C22 C23 C24 C25 -176.0(6)
O3 C19 C24 C23 -175.1(6)
C20 C19 C24 C23 2.6(9)
O3 C19 C24 C25 0.2(10)
C20 C19 C24 C25 177.9(6)
C26 N3 C25 C24 178.9(6)
Cu2 N3 C25 C24 0.0(10)
C23 C24 C25 N3 -179.1(7)
C19 C24 C25 N3 5.5(11)
C25 N3 C26 C27 -103.0(6)
Cu2 N3 C26 C27 76.0(6)
N3 C26 C27 C28 64.1(7)
C26 C27 C28 C29 -174.7(5)
C30 N4 C29 C28 -105.3(6)
Cu1 N4 C29 C28 72.0(6)
C27 C28 C29 N4 58.9(7)
C29 N4 C30 C31 173.5(6)
Cu1 N4 C30 C31 -3.7(9)
N4 C30 C31 C32 -172.6(6)
N4 C30 C31 C36 5.8(11)
C36 C31 C32 C33 -1.8(10)
C30 C31 C32 C33 176.6(6)
C31 C32 C33 C34 -0.4(11)
C31 C32 C33 Br7 178.2(5)
C32 C33 C34 C35 1.0(11)
Br7 C33 C34 C35 -177.6(5)
C33 C34 C35 C36 0.5(10)
C33 C34 C35 Br8 179.9(6)
Cu1 O4 C36 C31 -16.8(9)
Cu1 O4 C36 C35 163.3(5)
C32 C31 C36 O4 -176.7(6)
C30 C31 C36 O4 5.0(10)
C32 C31 C36 C35 3.1(9)
C30 C31 C36 C35 -175.2(6)
C34 C35 C36 O4 177.4(6)
Br8 C35 C36 O4 -2.0(8)
C34 C35 C36 C31 -2.5(10)
Br8 C35 C36 C31 178.1(5)
